data_4086248
loop_
_publ_author_name
'Hickey, Anne K.'
'Chen, Chun-Hsing'
'Pink, Maren'
'Smith, Jeremy M.'

_publ_section_title
;
 Low-Valent Iron Carbonyl Complexes with a Tripodal Carbene Ligand
;
_journal_issue 18
_journal_name_full Organometallics
_journal_page_first 4560
_journal_paper_doi 10.1021/acs.organomet.5b00646
_journal_volume 34
_journal_year 2015
_chemical_formula_moiety 'C44 H44 B Fe N6 O2, C18 H36 K N2 O6, 3 (C4 H8 O)'
_chemical_formula_sum 'C74 H104 B Fe K N8 O11'
_chemical_formula_weight 1387.41
_chemical_name_systematic
; 
 ? 
;
_space_group_IT_number 2
_symmetry_cell_setting triclinic
_symmetry_space_group_name_Hall '-P 1'
_symmetry_space_group_name_H-M 'P -1'
_atom_sites_solution_hydrogens geom
_atom_sites_solution_primary direct
_atom_sites_solution_secondary difmap
_audit_creation_method SHELXL-97
_cell_angle_alpha 67.9708(18)
_cell_angle_beta 77.5592(18)
_cell_angle_gamma 70.3780(17)
_cell_formula_units_Z 2
_cell_length_a 15.9892(5)
_cell_length_b 16.2233(6)
_cell_length_c 16.4966(5)
_cell_measurement_reflns_used 8657
_cell_measurement_temperature 186(2)
_cell_measurement_theta_max 22.12
_cell_measurement_theta_min 2.57
_cell_volume 3716.7(2)
_computing_cell_refinement 'APEX II v2010.11.3 (Bruker, 2013)'
_computing_data_collection 'APEX II v2010.11.3 (Bruker, 2013)'
_computing_data_reduction 'APEX II v2010.11.3 (Bruker, 2013)'
_computing_molecular_graphics 'SHELXTL (Bruker, 2013)'
_computing_publication_material 'SHELXTL (Bruker, 2013)'
_computing_structure_refinement 'SHELXTL (Bruker, 2012)'
_computing_structure_solution 'SHELXTL (Bruker, 2013)'
_diffrn_ambient_temperature 186(2)
_diffrn_detector 'CCD area detector'
_diffrn_detector_area_resol_mean 83.33
_diffrn_detector_type 'Bruker APEXII'
_diffrn_measured_fraction_theta_full 0.922
_diffrn_measured_fraction_theta_max 0.922
_diffrn_measurement_details '0.50 degree frames measured for 40 seconds each'
_diffrn_measurement_device 'APEX Kappa Duo'
_diffrn_measurement_device_type Kappa
_diffrn_measurement_method 'omega and phi scans'
_diffrn_radiation_monochromator graphite
_diffrn_radiation_source 'fine-focus sealed tube'
_diffrn_radiation_type MoK\a
_diffrn_radiation_wavelength 0.71073
_diffrn_reflns_av_R_equivalents 0.0550
_diffrn_reflns_av_sigmaI/netI 0.0792
_diffrn_reflns_limit_h_max 19
_diffrn_reflns_limit_h_min -19
_diffrn_reflns_limit_k_max 19
_diffrn_reflns_limit_k_min -19
_diffrn_reflns_limit_l_max 20
_diffrn_reflns_limit_l_min -20
_diffrn_reflns_number 50541
_diffrn_reflns_theta_full 25.73
_diffrn_reflns_theta_max 25.73
_diffrn_reflns_theta_min 1.36
_exptl_absorpt_coefficient_mu 0.322
_exptl_absorpt_correction_T_max 0.9444
_exptl_absorpt_correction_T_min 0.9268
_exptl_absorpt_correction_type multi-scan
_exptl_absorpt_process_details 'SADABS, G. Sheldrick; 2014'
_exptl_crystal_density_diffrn 1.240
_exptl_crystal_density_method 'not measured'
_exptl_crystal_description block
_exptl_crystal_F_000 1484
_exptl_crystal_size_max 0.24
_exptl_crystal_size_mid 0.22
_exptl_crystal_size_min 0.18
_refine_diff_density_max 0.589
_refine_diff_density_min -0.498
_refine_diff_density_rms 0.057
_refine_ls_extinction_method none
_refine_ls_goodness_of_fit_ref 1.016
_refine_ls_hydrogen_treatment constr
_refine_ls_matrix_type full
_refine_ls_number_parameters 864
_refine_ls_number_reflns 13074
_refine_ls_number_restraints 153
_refine_ls_restrained_S_all 1.033
_refine_ls_R_factor_all 0.1114
_refine_ls_R_factor_gt 0.0573
_refine_ls_shift/su_max 0.000
_refine_ls_shift/su_mean 0.000
_refine_ls_structure_factor_coef Fsqd
_refine_ls_weighting_details 'calc w=1/[\s^2^(Fo^2^)+(0.0786P)^2^+1.4225P] where P=(Fo^2^+2Fc^2^)/3'
_refine_ls_weighting_scheme calc
_refine_ls_wR_factor_gt 0.1374
_refine_ls_wR_factor_ref 0.1601
_reflns_number_gt 8003
_reflns_number_total 13074
_reflns_threshold_expression >2sigma(I)
_cod_data_source_file om5b00646_si_002.cif
_cod_data_source_block 15045
_cod_original_sg_symbol_H-M P-1
_cod_database_code 4086248

loop_
_symmetry_equiv_pos_as_xyz
'x, y, z'
'-x, -y, -z'

loop_
_atom_site_label
_atom_site_type_symbol
_atom_site_fract_x
_atom_site_fract_y
_atom_site_fract_z
_atom_site_U_iso_or_equiv
_atom_site_adp_type
_atom_site_occupancy
_atom_site_symmetry_multiplicity
_atom_site_calc_flag
_atom_site_refinement_flags
_atom_site_disorder_assembly
_atom_site_disorder_group
Fe1 Fe 0.15640(3) 0.17555(3) 0.15847(3) 0.02500(14) Uani 1 1 d . . .
O1 O 0.32080(18) 0.03202(19) 0.2135(2) 0.0564(8) Uani 1 1 d . . .
O2 O 0.21141(18) 0.25262(19) 0.26616(19) 0.0530(8) Uani 1 1 d . . .
N1 N 0.13047(16) 0.26144(18) -0.02953(17) 0.0255(6) Uani 1 1 d . . .
N2 N 0.25650(17) 0.27185(19) -0.01347(18) 0.0296(7) Uani 1 1 d . . .
N3 N 0.05822(16) 0.13482(18) 0.05665(18) 0.0249(6) Uani 1 1 d . . .
N4 N 0.12134(17) 0.00266(18) 0.14930(18) 0.0273(6) Uani 1 1 d . . .
N5 N -0.00578(16) 0.29094(18) 0.07071(18) 0.0261(6) Uani 1 1 d . . .
N6 N -0.01475(17) 0.32978(18) 0.18533(19) 0.0303(7) Uani 1 1 d . . .
B1 B 0.0375(2) 0.2395(3) 0.0037(2) 0.0253(8) Uani 1 1 d . . .
C1 C 0.1861(2) 0.2374(2) 0.0337(2) 0.0271(8) Uani 1 1 d . . .
C2 C 0.1645(2) 0.3111(2) -0.1103(2) 0.0329(8) Uani 1 1 d . . .
H2 H 0.1367 0.3368 -0.1632 0.039 Uiso 1 1 calc R . .
C3 C 0.2435(2) 0.3170(2) -0.1016(2) 0.0369(9) Uani 1 1 d . . .
H3 H 0.2826 0.3463 -0.1466 0.044 Uiso 1 1 calc R . .
C4 C 0.3339(2) 0.2633(2) 0.0236(2) 0.0306(8) Uani 1 1 d . . .
C5 C 0.4099(2) 0.1898(2) 0.0213(3) 0.0366(9) Uani 1 1 d . . .
C6 C 0.4842(2) 0.1852(3) 0.0555(3) 0.0474(11) Uani 1 1 d . . .
H6 H 0.5365 0.1355 0.0546 0.057 Uiso 1 1 calc R . .
C7 C 0.4852(3) 0.2495(3) 0.0903(3) 0.0470(11) Uani 1 1 d . . .
C8 C 0.4084(3) 0.3217(3) 0.0908(3) 0.0478(11) Uani 1 1 d . . .
H8 H 0.4078 0.3666 0.1150 0.057 Uiso 1 1 calc R . .
C9 C 0.3321(2) 0.3306(2) 0.0571(3) 0.0368(9) Uani 1 1 d . . .
C10 C 0.4105(3) 0.1177(3) -0.0149(3) 0.0614(13) Uani 1 1 d . . .
H10A H 0.3490 0.1200 -0.0171 0.092 Uiso 1 1 calc R . .
H10B H 0.4411 0.0562 0.0230 0.092 Uiso 1 1 calc R . .
H10C H 0.4419 0.1295 -0.0743 0.092 Uiso 1 1 calc R . .
C11 C 0.5677(3) 0.2425(4) 0.1264(4) 0.0771(16) Uani 1 1 d . . .
H11A H 0.6123 0.1833 0.1280 0.116 Uiso 1 1 calc R . .
H11B H 0.5517 0.2461 0.1860 0.116 Uiso 1 1 calc R . .
H11C H 0.5925 0.2936 0.0885 0.116 Uiso 1 1 calc R . .
C12 C 0.2500(3) 0.4111(3) 0.0557(3) 0.0558(12) Uani 1 1 d . . .
H12A H 0.1987 0.3878 0.0871 0.084 Uiso 1 1 calc R . .
H12B H 0.2383 0.4480 -0.0053 0.084 Uiso 1 1 calc R . .
H12C H 0.2595 0.4499 0.0844 0.084 Uiso 1 1 calc R . .
C13 C 0.1097(2) 0.0969(2) 0.1264(2) 0.0272(8) Uani 1 1 d . . .
C14 C 0.0398(2) 0.0661(2) 0.0388(2) 0.0291(8) Uani 1 1 d . . .
H14 H 0.0056 0.0756 -0.0061 0.035 Uiso 1 1 calc R . .
C15 C 0.0785(2) -0.0157(2) 0.0955(2) 0.0334(8) Uani 1 1 d . . .
H15 H 0.0770 -0.0749 0.0986 0.040 Uiso 1 1 calc R . .
C16 C 0.1773(2) -0.0734(2) 0.2108(2) 0.0279(8) Uani 1 1 d . . .
C17 C 0.1441(2) -0.1075(2) 0.2977(2) 0.0323(8) Uani 1 1 d . . .
C18 C 0.1978(2) -0.1877(2) 0.3527(2) 0.0371(9) Uani 1 1 d . . .
H18 H 0.1760 -0.2116 0.4126 0.045 Uiso 1 1 calc R . .
C19 C 0.2817(3) -0.2334(2) 0.3225(3) 0.0400(10) Uani 1 1 d . . .
C20 C 0.3123(2) -0.1957(3) 0.2358(3) 0.0432(10) Uani 1 1 d . . .
H20 H 0.3706 -0.2251 0.2147 0.052 Uiso 1 1 calc R . .
C21 C 0.2618(2) -0.1168(2) 0.1781(2) 0.0348(9) Uani 1 1 d . . .
C22 C 0.0519(2) -0.0612(3) 0.3315(3) 0.0478(10) Uani 1 1 d . . .
H22A H 0.0407 0.0062 0.3066 0.072 Uiso 1 1 calc R . .
H22B H 0.0473 -0.0802 0.3958 0.072 Uiso 1 1 calc R . .
H22C H 0.0077 -0.0795 0.3142 0.072 Uiso 1 1 calc R . .
C23 C 0.3372(3) -0.3219(3) 0.3831(3) 0.0636(14) Uani 1 1 d . . .
H23A H 0.3546 -0.3709 0.3566 0.095 Uiso 1 1 calc R . .
H23B H 0.3019 -0.3408 0.4398 0.095 Uiso 1 1 calc R . .
H23C H 0.3908 -0.3112 0.3920 0.095 Uiso 1 1 calc R . .
C24 C 0.2967(3) -0.0804(3) 0.0835(3) 0.0541(11) Uani 1 1 d . . .
H24A H 0.3621 -0.1009 0.0778 0.081 Uiso 1 1 calc R . .
H24B H 0.2763 -0.0125 0.0629 0.081 Uiso 1 1 calc R . .
H24C H 0.2746 -0.1039 0.0481 0.081 Uiso 1 1 calc R . .
C25 C 0.0376(2) 0.2655(2) 0.1441(2) 0.0252(7) Uani 1 1 d . . .
C26 C -0.0760(2) 0.3699(2) 0.0651(2) 0.0313(8) Uani 1 1 d . . .
H26 H -0.1133 0.4019 0.0187 0.038 Uiso 1 1 calc R . .
C27 C -0.0827(2) 0.3938(2) 0.1351(2) 0.0335(8) Uani 1 1 d . . .
H27 H -0.1258 0.4451 0.1485 0.040 Uiso 1 1 calc R . .
C28 C -0.0089(2) 0.3345(2) 0.2690(2) 0.0294(8) Uani 1 1 d . . .
C29 C 0.0042(2) 0.4149(2) 0.2707(3) 0.0367(9) Uani 1 1 d . . .
C30 C -0.0050(2) 0.4257(3) 0.3525(3) 0.0437(10) Uani 1 1 d . . .
H30 H 0.0023 0.4805 0.3549 0.052 Uiso 1 1 calc R . .
C31 C -0.0243(2) 0.3593(3) 0.4303(3) 0.0451(10) Uani 1 1 d . . .
C32 C -0.0318(2) 0.2796(3) 0.4259(3) 0.0408(9) Uani 1 1 d . . .
H32 H -0.0419 0.2323 0.4791 0.049 Uiso 1 1 calc R . .
C33 C -0.0251(2) 0.2649(2) 0.3463(2) 0.0304(8) Uani 1 1 d . . .
C34 C 0.0296(3) 0.4862(3) 0.1888(3) 0.0513(11) Uani 1 1 d . . .
H34A H 0.0504 0.5281 0.2044 0.077 Uiso 1 1 calc R . .
H34B H -0.0224 0.5218 0.1556 0.077 Uiso 1 1 calc R . .
H34C H 0.0774 0.4555 0.1526 0.077 Uiso 1 1 calc R . .
C35 C -0.0353(3) 0.3733(4) 0.5183(3) 0.0708(14) Uani 1 1 d . . .
H35A H -0.0471 0.3186 0.5655 0.106 Uiso 1 1 calc R . .
H35B H -0.0855 0.4281 0.5197 0.106 Uiso 1 1 calc R . .
H35C H 0.0194 0.3824 0.5266 0.106 Uiso 1 1 calc R . .
C36 C -0.0326(2) 0.1753(3) 0.3457(3) 0.0406(9) Uani 1 1 d . . .
H36A H 0.0237 0.1429 0.3193 0.061 Uiso 1 1 calc R . .
H36B H -0.0811 0.1882 0.3112 0.061 Uiso 1 1 calc R . .
H36C H -0.0453 0.1364 0.4061 0.061 Uiso 1 1 calc R . .
C37 C -0.0234(2) 0.2614(2) -0.0730(2) 0.0278(8) Uani 1 1 d . . .
C38 C -0.1164(2) 0.2805(2) -0.0576(3) 0.0356(9) Uani 1 1 d . . .
H38 H -0.1454 0.2881 -0.0031 0.043 Uiso 1 1 calc R . .
C39 C -0.1679(3) 0.2888(3) -0.1206(3) 0.0465(10) Uani 1 1 d . . .
H39 H -0.2310 0.3029 -0.1087 0.056 Uiso 1 1 calc R . .
C40 C -0.1283(3) 0.2767(3) -0.1986(3) 0.0487(11) Uani 1 1 d . . .
H40 H -0.1636 0.2827 -0.2411 0.058 Uiso 1 1 calc R . .
C41 C -0.0363(3) 0.2557(3) -0.2157(3) 0.0435(10) Uani 1 1 d . . .
H41 H -0.0077 0.2467 -0.2697 0.052 Uiso 1 1 calc R . .
C42 C 0.0137(2) 0.2480(2) -0.1522(2) 0.0372(9) Uani 1 1 d . . .
H42 H 0.0769 0.2327 -0.1642 0.045 Uiso 1 1 calc R . .
C43 C 0.2530(2) 0.0873(2) 0.1916(2) 0.0339(9) Uani 1 1 d . . .
C44 C 0.1845(2) 0.2246(2) 0.2234(3) 0.0362(9) Uani 1 1 d . . .
K1 K 0.31881(5) -0.03517(5) 0.64368(5) 0.0338(2) Uani 1 1 d . . .
O3 O 0.20581(16) 0.14716(17) 0.57883(17) 0.0447(7) Uani 1 1 d . . .
O4 O 0.25280(15) 0.02682(17) 0.47944(17) 0.0394(6) Uani 1 1 d . . .
O5 O 0.23521(16) -0.17679(17) 0.71452(17) 0.0419(6) Uani 1 1 d . . .
O6 O 0.22782(15) -0.06451(17) 0.81342(17) 0.0407(6) Uani 1 1 d . . .
O7 O 0.47058(16) 0.00182(17) 0.67521(17) 0.0424(6) Uani 1 1 d . . .
O8 O 0.49308(15) -0.14357(18) 0.60977(18) 0.0438(7) Uani 1 1 d . . .
N7 N 0.2925(2) 0.1012(2) 0.7373(2) 0.0404(8) Uani 1 1 d . . .
N8 N 0.34853(19) -0.1716(2) 0.5498(2) 0.0379(7) Uani 1 1 d . . .
C45 C 0.2222(3) 0.1860(3) 0.6986(3) 0.0489(10) Uani 1 1 d . . .
H45A H 0.2274 0.2373 0.7142 0.059 Uiso 1 1 calc R . .
H45B H 0.1632 0.1759 0.7248 0.059 Uiso 1 1 calc R . .
C46 C 0.2264(3) 0.2147(3) 0.6001(3) 0.0481(10) Uani 1 1 d . . .
H46A H 0.1831 0.2760 0.5772 0.058 Uiso 1 1 calc R . .
H46B H 0.2870 0.2195 0.5730 0.058 Uiso 1 1 calc R . .
C47 C 0.1902(3) 0.1779(3) 0.4886(3) 0.0452(10) Uani 1 1 d . . .
H47A H 0.2426 0.1954 0.4503 0.054 Uiso 1 1 calc R . .
H47B H 0.1377 0.2331 0.4766 0.054 Uiso 1 1 calc R . .
C48 C 0.1742(2) 0.1027(3) 0.4693(3) 0.0455(10) Uani 1 1 d . . .
H48A H 0.1240 0.0826 0.5099 0.055 Uiso 1 1 calc R . .
H48B H 0.1582 0.1255 0.4084 0.055 Uiso 1 1 calc R . .
C49 C 0.2470(3) -0.0397(3) 0.4462(3) 0.0460(10) Uani 1 1 d . . .
H49A H 0.2374 -0.0105 0.3832 0.055 Uiso 1 1 calc R . .
H49B H 0.1959 -0.0642 0.4783 0.055 Uiso 1 1 calc R . .
C50 C 0.3318(3) -0.1172(3) 0.4575(3) 0.0451(10) Uani 1 1 d . . .
H50A H 0.3301 -0.1594 0.4278 0.054 Uiso 1 1 calc R . .
H50B H 0.3824 -0.0910 0.4277 0.054 Uiso 1 1 calc R . .
C51 C 0.2870(3) -0.2300(3) 0.5919(3) 0.0490(11) Uani 1 1 d . . .
H51A H 0.3099 -0.2866 0.5748 0.059 Uiso 1 1 calc R . .
H51B H 0.2279 -0.1956 0.5696 0.059 Uiso 1 1 calc R . .
C52 C 0.2756(3) -0.2578(3) 0.6903(3) 0.0480(10) Uani 1 1 d . . .
H52A H 0.2375 -0.3004 0.7153 0.058 Uiso 1 1 calc R . .
H52B H 0.3344 -0.2902 0.7135 0.058 Uiso 1 1 calc R . .
C53 C 0.2055(2) -0.1995(3) 0.8062(3) 0.0427(10) Uani 1 1 d . . .
H53A H 0.2568 -0.2377 0.8410 0.051 Uiso 1 1 calc R . .
H53B H 0.1621 -0.2358 0.8212 0.051 Uiso 1 1 calc R . .
C54 C 0.1627(2) -0.1124(3) 0.8278(3) 0.0474(10) Uani 1 1 d . . .
H54A H 0.1138 -0.0725 0.7903 0.057 Uiso 1 1 calc R . .
H54B H 0.1368 -0.1271 0.8900 0.057 Uiso 1 1 calc R . .
C55 C 0.1939(3) 0.0108(3) 0.8463(3) 0.0483(10) Uani 1 1 d . . .
H55A H 0.1751 -0.0121 0.9101 0.058 Uiso 1 1 calc R . .
H55B H 0.1411 0.0553 0.8164 0.058 Uiso 1 1 calc R . .
C56 C 0.2651(3) 0.0583(3) 0.8306(3) 0.0486(10) Uani 1 1 d . . .
H56A H 0.2428 0.1067 0.8590 0.058 Uiso 1 1 calc R . .
H56B H 0.3181 0.0123 0.8591 0.058 Uiso 1 1 calc R . .
C57 C 0.3769(3) 0.1248(3) 0.7262(3) 0.0493(11) Uani 1 1 d . . .
H57A H 0.3722 0.1573 0.7679 0.059 Uiso 1 1 calc R . .
H57B H 0.3845 0.1685 0.6660 0.059 Uiso 1 1 calc R . .
C58 C 0.4585(3) 0.0431(3) 0.7405(3) 0.0484(11) Uani 1 1 d . . .
H58A H 0.5115 0.0634 0.7368 0.058 Uiso 1 1 calc R . .
H58B H 0.4513 -0.0025 0.7997 0.058 Uiso 1 1 calc R . .
C59 C 0.5489(2) -0.0756(3) 0.6842(3) 0.0484(11) Uani 1 1 d . . .
H59A H 0.5409 -0.1261 0.7395 0.058 Uiso 1 1 calc R . .
H59B H 0.6010 -0.0570 0.6866 0.058 Uiso 1 1 calc R . .
C60 C 0.5647(2) -0.1085(3) 0.6084(3) 0.0510(11) Uani 1 1 d . . .
H60A H 0.5687 -0.0568 0.5530 0.061 Uiso 1 1 calc R . .
H60B H 0.6218 -0.1580 0.6111 0.061 Uiso 1 1 calc R . .
C61 C 0.5084(2) -0.1798(3) 0.5400(3) 0.0492(10) Uani 1 1 d . . .
H61A H 0.5693 -0.2226 0.5389 0.059 Uiso 1 1 calc R . .
H61B H 0.5030 -0.1287 0.4831 0.059 Uiso 1 1 calc R . .
C62 C 0.4406(2) -0.2305(3) 0.5539(3) 0.0478(10) Uani 1 1 d . . .
H62A H 0.4550 -0.2610 0.5087 0.057 Uiso 1 1 calc R . .
H62B H 0.4455 -0.2797 0.6121 0.057 Uiso 1 1 calc R . .
O1S O 0.4584(6) 0.5445(6) 0.0999(6) 0.194(3) Uiso 0.873(5) 1 d PD A 1
C1S C 0.4409(4) 0.6164(5) 0.1394(5) 0.093(2) Uiso 0.873(5) 1 d PD A 1
H1S1 H 0.4289 0.6782 0.0935 0.112 Uiso 0.873(5) 1 calc PR A 1
H1S2 H 0.3877 0.6147 0.1832 0.112 Uiso 0.873(5) 1 calc PR A 1
C2S C 0.5144(5) 0.6012(5) 0.1798(6) 0.102(2) Uiso 0.873(5) 1 d PD A 1
H2S1 H 0.4953 0.6030 0.2404 0.123 Uiso 0.873(5) 1 calc PR A 1
H2S2 H 0.5443 0.6504 0.1471 0.123 Uiso 0.873(5) 1 calc PR A 1
C3S C 0.5777(6) 0.5090(8) 0.1819(8) 0.148(4) Uiso 0.873(5) 1 d PD A 1
H3S1 H 0.6365 0.5144 0.1498 0.178 Uiso 0.873(5) 1 calc PR A 1
H3S2 H 0.5856 0.4662 0.2428 0.178 Uiso 0.873(5) 1 calc PR A 1
C4S C 0.5305(7) 0.4812(7) 0.1375(8) 0.142(4) Uiso 0.873(5) 1 d PD A 1
H4S1 H 0.5728 0.4597 0.0912 0.170 Uiso 0.873(5) 1 calc PR A 1
H4S2 H 0.5114 0.4272 0.1801 0.170 Uiso 0.873(5) 1 calc PR A 1
O1D O 0.591(2) 0.567(2) 0.195(2) 0.093(2) Uiso 0.127(5) 1 d PD A 2
C1D C 0.594(3) 0.572(3) 0.108(2) 0.102(2) Uiso 0.127(5) 1 d PD A 2
H1D1 H 0.6508 0.5840 0.0743 0.123 Uiso 0.127(5) 1 calc PR A 2
H1D2 H 0.5435 0.6223 0.0793 0.123 Uiso 0.127(5) 1 calc PR A 2
C2D C 0.589(4) 0.484(4) 0.115(4) 0.148(4) Uiso 0.127(5) 1 d PD A 2
H2D1 H 0.6494 0.4390 0.1180 0.178 Uiso 0.127(5) 1 calc PR A 2
H2D2 H 0.5618 0.4881 0.0654 0.178 Uiso 0.127(5) 1 calc PR A 2
C3D C 0.532(4) 0.459(3) 0.200(4) 0.142(4) Uiso 0.127(5) 1 d PD A 2
H3D1 H 0.4754 0.4531 0.1899 0.170 Uiso 0.127(5) 1 calc PR A 2
H3D2 H 0.5632 0.3993 0.2418 0.170 Uiso 0.127(5) 1 calc PR A 2
C4D C 0.516(4) 0.533(5) 0.232(4) 0.194(3) Uiso 0.127(5) 1 d PD A 2
H4D1 H 0.4599 0.5818 0.2118 0.233 Uiso 0.127(5) 1 calc PR A 2
H4D2 H 0.5109 0.5116 0.2968 0.233 Uiso 0.127(5) 1 calc PR A 2
O2S O 0.6638(6) 0.4625(7) 0.3663(10) 0.134(2) Uiso 0.519(11) 1 d PD B 1
C5S C 0.6001(7) 0.5262(8) 0.4052(9) 0.100(3) Uiso 0.519(11) 1 d PD B 1
H5S1 H 0.5982 0.5010 0.4701 0.120 Uiso 0.519(11) 1 calc PR B 1
H5S2 H 0.5397 0.5400 0.3884 0.120 Uiso 0.519(11) 1 calc PR B 1
C6S C 0.6317(8) 0.6112(6) 0.3697(8) 0.079(2) Uiso 0.519(11) 1 d PD B 1
H6S1 H 0.6132 0.6464 0.4113 0.095 Uiso 0.519(11) 1 calc PR B 1
H6S2 H 0.6089 0.6521 0.3125 0.095 Uiso 0.519(11) 1 calc PR B 1
C7S C 0.7349(7) 0.5702(7) 0.3591(9) 0.086(2) Uiso 0.519(11) 1 d PD B 1
H7S1 H 0.7603 0.5985 0.2985 0.103 Uiso 0.519(11) 1 calc PR B 1
H7S2 H 0.7631 0.5803 0.4011 0.103 Uiso 0.519(11) 1 calc PR B 1
C8S C 0.7480(6) 0.4698(6) 0.3785(10) 0.089(3) Uiso 0.519(11) 1 d PD B 1
H8S1 H 0.7969 0.4456 0.3379 0.106 Uiso 0.519(11) 1 calc PR B 1
H8S2 H 0.7628 0.4343 0.4397 0.106 Uiso 0.519(11) 1 calc PR B 1
O2D O 0.6618(7) 0.4649(8) 0.3966(10) 0.134(2) Uiso 0.481(11) 1 d PD B 2
C5D C 0.6159(7) 0.5480(8) 0.4169(10) 0.100(3) Uiso 0.481(11) 1 d PD B 2
H5D1 H 0.6032 0.5333 0.4814 0.120 Uiso 0.481(11) 1 calc PR B 2
H5D2 H 0.5583 0.5769 0.3909 0.120 Uiso 0.481(11) 1 calc PR B 2
C6D C 0.6719(9) 0.6144(6) 0.3810(8) 0.079(2) Uiso 0.481(11) 1 d PD B 2
H6D1 H 0.6685 0.6468 0.4224 0.095 Uiso 0.481(11) 1 calc PR B 2
H6D2 H 0.6545 0.6606 0.3234 0.095 Uiso 0.481(11) 1 calc PR B 2
C7D C 0.7652(7) 0.5473(9) 0.3718(10) 0.086(2) Uiso 0.481(11) 1 d PD B 2
H7D1 H 0.8068 0.5793 0.3278 0.103 Uiso 0.481(11) 1 calc PR B 2
H7D2 H 0.7910 0.5152 0.4288 0.103 Uiso 0.481(11) 1 calc PR B 2
C8D C 0.7425(7) 0.4822(8) 0.3412(10) 0.089(3) Uiso 0.481(11) 1 d PD B 2
H8D1 H 0.7316 0.5107 0.2785 0.106 Uiso 0.481(11) 1 calc PR B 2
H8D2 H 0.7915 0.4239 0.3488 0.106 Uiso 0.481(11) 1 calc PR B 2
O3S O 0.3353(9) 0.3717(8) 0.3134(8) 0.113(4) Uiso 0.384(6) 1 d PDU C 1
C9S C 0.3209(11) 0.3819(10) 0.4000(10) 0.093(3) Uiso 0.384(6) 1 d PDU C 1
H9S1 H 0.3786 0.3657 0.4231 0.111 Uiso 0.384(6) 1 calc PR C 1
H9S2 H 0.2853 0.3412 0.4420 0.111 Uiso 0.384(6) 1 calc PR C 1
C10S C 0.2686(8) 0.4876(8) 0.3859(9) 0.069(2) Uiso 0.384(6) 1 d PDU C 1
H10D H 0.2379 0.4979 0.4416 0.082 Uiso 0.384(6) 1 calc PR C 1
H10E H 0.3082 0.5284 0.3575 0.082 Uiso 0.384(6) 1 calc PR C 1
C11S C 0.2085(8) 0.4993(11) 0.3300(12) 0.086(3) Uiso 0.384(6) 1 d PDU C 1
H11D H 0.1804 0.5657 0.2999 0.103 Uiso 0.384(6) 1 calc PR C 1
H11E H 0.1614 0.4685 0.3622 0.103 Uiso 0.384(6) 1 calc PR C 1
C12S C 0.2712(11) 0.4506(11) 0.2634(8) 0.087(3) Uiso 0.384(6) 1 d PDU C 1
H12D H 0.2361 0.4308 0.2352 0.104 Uiso 0.384(6) 1 calc PR C 1
H12E H 0.3017 0.4937 0.2169 0.104 Uiso 0.384(6) 1 calc PR C 1
O3D O 0.2155(7) 0.4173(8) 0.4011(8) 0.093(3) Uiso 0.320(5) 1 d PDU D 2
C9D C 0.3052(9) 0.3547(9) 0.4039(9) 0.069(2) Uiso 0.320(5) 1 d PDU D 2
H9D1 H 0.3057 0.2967 0.3966 0.082 Uiso 0.320(5) 1 calc PR D 2
H9D2 H 0.3273 0.3390 0.4610 0.082 Uiso 0.320(5) 1 calc PR D 2
C10D C 0.3663(8) 0.4059(13) 0.3263(13) 0.086(3) Uiso 0.320(5) 1 d PDU D 2
H10F H 0.4049 0.4275 0.3488 0.103 Uiso 0.320(5) 1 calc PR D 2
H10G H 0.4044 0.3646 0.2929 0.103 Uiso 0.320(5) 1 calc PR D 2
C11D C 0.3048(10) 0.4817(11) 0.2733(10) 0.087(3) Uiso 0.320(5) 1 d PDU D 2
H11F H 0.3219 0.4881 0.2103 0.104 Uiso 0.320(5) 1 calc PR D 2
H11G H 0.3009 0.5402 0.2817 0.104 Uiso 0.320(5) 1 calc PR D 2
C12D C 0.2139(11) 0.4562(16) 0.3065(11) 0.113(4) Uiso 0.320(5) 1 d PDU D 2
H12F H 0.1625 0.5120 0.2901 0.136 Uiso 0.320(5) 1 calc PR D 2
H12G H 0.2107 0.4103 0.2820 0.136 Uiso 0.320(5) 1 calc PR D 2
O3E O 0.3552(6) 0.4346(8) 0.3722(8) 0.069(2) Uiso 0.296(6) 1 d PD E 3
C9E C 0.2698(10) 0.4340(16) 0.4243(10) 0.093(3) Uiso 0.296(6) 1 d PD E 3
H9E1 H 0.2552 0.4740 0.4612 0.111 Uiso 0.296(6) 1 calc PR E 3
H9E2 H 0.2687 0.3704 0.4623 0.111 Uiso 0.296(6) 1 calc PR E 3
C10E C 0.2044(10) 0.474(2) 0.3514(18) 0.113(4) Uiso 0.296(6) 1 d PD E 3
H10H H 0.1486 0.4555 0.3749 0.136 Uiso 0.296(6) 1 calc PR E 3
H10I H 0.1893 0.5425 0.3278 0.136 Uiso 0.296(6) 1 calc PR E 3
C11E C 0.2521(12) 0.4352(17) 0.2869(13) 0.087(3) Uiso 0.296(6) 1 d PD E 3
H11H H 0.2469 0.4829 0.2279 0.104 Uiso 0.296(6) 1 calc PR E 3
H11I H 0.2287 0.3853 0.2883 0.104 Uiso 0.296(6) 1 calc PR E 3
C12E C 0.3523(11) 0.3948(17) 0.3076(14) 0.086(3) Uiso 0.296(6) 1 d PD E 3
H12H H 0.3691 0.3262 0.3320 0.103 Uiso 0.296(6) 1 calc PR E 3
H12I H 0.3929 0.4138 0.2541 0.103 Uiso 0.296(6) 1 calc PR E 3

loop_
_atom_site_aniso_label
_atom_site_aniso_U_11
_atom_site_aniso_U_22
_atom_site_aniso_U_33
_atom_site_aniso_U_23
_atom_site_aniso_U_13
_atom_site_aniso_U_12
Fe1 0.0209(3) 0.0323(3) 0.0226(3) -0.0099(2) -0.00458(19) -0.0061(2)
O1 0.0351(16) 0.0496(17) 0.092(3) -0.0322(16) -0.0339(16) 0.0065(14)
O2 0.0511(17) 0.0703(19) 0.059(2) -0.0387(16) -0.0142(15) -0.0184(15)
N1 0.0230(14) 0.0320(16) 0.0207(17) -0.0090(12) -0.0033(12) -0.0056(12)
N2 0.0242(15) 0.0397(17) 0.0245(18) -0.0084(13) -0.0022(12) -0.0112(13)
N3 0.0215(14) 0.0326(16) 0.0228(17) -0.0106(12) -0.0035(12) -0.0078(12)
N4 0.0289(15) 0.0266(16) 0.0259(18) -0.0051(12) -0.0100(13) -0.0070(12)
N5 0.0206(14) 0.0312(16) 0.0228(17) -0.0068(12) -0.0055(12) -0.0031(12)
N6 0.0275(15) 0.0333(17) 0.0265(18) -0.0110(13) -0.0055(13) -0.0011(13)
B1 0.0223(19) 0.031(2) 0.021(2) -0.0086(16) -0.0037(16) -0.0045(17)
C1 0.0217(17) 0.0308(19) 0.029(2) -0.0115(15) -0.0023(15) -0.0062(15)
C2 0.034(2) 0.039(2) 0.023(2) -0.0078(15) -0.0036(16) -0.0108(17)
C3 0.031(2) 0.051(2) 0.025(2) -0.0076(17) 0.0013(16) -0.0153(17)
C4 0.0200(18) 0.042(2) 0.028(2) -0.0095(16) 0.0003(14) -0.0098(16)
C5 0.028(2) 0.038(2) 0.038(3) -0.0091(17) 0.0004(16) -0.0086(17)
C6 0.023(2) 0.049(3) 0.053(3) -0.003(2) -0.0060(18) -0.0040(18)
C7 0.034(2) 0.054(3) 0.050(3) -0.005(2) -0.0129(19) -0.019(2)
C8 0.042(2) 0.053(3) 0.057(3) -0.019(2) -0.011(2) -0.019(2)
C9 0.029(2) 0.042(2) 0.042(3) -0.0148(18) -0.0055(17) -0.0115(17)
C10 0.048(3) 0.059(3) 0.080(4) -0.038(3) -0.004(2) -0.003(2)
C11 0.041(3) 0.094(4) 0.096(4) -0.012(3) -0.032(3) -0.026(3)
C12 0.042(2) 0.053(3) 0.077(4) -0.032(2) -0.005(2) -0.007(2)
C13 0.0192(17) 0.036(2) 0.022(2) -0.0077(15) -0.0029(14) -0.0042(15)
C14 0.0269(18) 0.034(2) 0.031(2) -0.0131(16) -0.0082(15) -0.0091(16)
C15 0.035(2) 0.035(2) 0.035(2) -0.0132(17) -0.0110(17) -0.0108(17)
C16 0.0299(19) 0.0296(19) 0.026(2) -0.0083(15) -0.0063(15) -0.0093(15)
C17 0.033(2) 0.034(2) 0.035(2) -0.0133(16) -0.0077(16) -0.0105(17)
C18 0.050(2) 0.033(2) 0.026(2) -0.0055(16) -0.0093(18) -0.0103(18)
C19 0.051(2) 0.032(2) 0.041(3) -0.0144(18) -0.022(2) -0.0027(19)
C20 0.033(2) 0.043(2) 0.056(3) -0.026(2) -0.0098(19) 0.0010(18)
C21 0.032(2) 0.039(2) 0.033(2) -0.0139(17) -0.0056(17) -0.0061(17)
C22 0.043(2) 0.052(3) 0.035(3) -0.0092(19) 0.0069(18) -0.0094(19)
C23 0.078(3) 0.043(3) 0.064(4) -0.019(2) -0.039(3) 0.013(2)
C24 0.047(2) 0.065(3) 0.044(3) -0.021(2) 0.0059(19) -0.011(2)
C25 0.0265(17) 0.0331(19) 0.0183(19) -0.0094(14) 0.0007(14) -0.0119(15)
C26 0.0254(18) 0.035(2) 0.030(2) -0.0093(16) -0.0079(15) -0.0022(16)
C27 0.0273(19) 0.035(2) 0.032(2) -0.0101(16) -0.0053(16) -0.0002(16)
C28 0.0208(17) 0.040(2) 0.027(2) -0.0178(16) -0.0004(14) -0.0015(15)
C29 0.0293(19) 0.038(2) 0.043(3) -0.0188(18) -0.0037(17) -0.0030(17)
C30 0.036(2) 0.051(3) 0.052(3) -0.032(2) -0.0063(19) -0.0033(19)
C31 0.029(2) 0.069(3) 0.039(3) -0.034(2) -0.0049(17) 0.001(2)
C32 0.0267(19) 0.060(3) 0.029(2) -0.0146(18) -0.0013(16) -0.0052(18)
C33 0.0185(17) 0.044(2) 0.027(2) -0.0136(16) -0.0017(14) -0.0052(15)
C34 0.052(3) 0.041(2) 0.060(3) -0.019(2) 0.002(2) -0.013(2)
C35 0.068(3) 0.104(4) 0.050(3) -0.047(3) -0.008(2) -0.011(3)
C36 0.035(2) 0.050(2) 0.035(2) -0.0101(18) -0.0007(17) -0.0170(18)
C37 0.0287(19) 0.0277(19) 0.025(2) -0.0060(14) -0.0072(15) -0.0059(15)
C38 0.030(2) 0.040(2) 0.038(2) -0.0128(17) -0.0108(17) -0.0069(17)
C39 0.036(2) 0.050(3) 0.056(3) -0.015(2) -0.022(2) -0.0070(19)
C40 0.063(3) 0.046(2) 0.045(3) -0.0101(19) -0.034(2) -0.014(2)
C41 0.058(3) 0.049(2) 0.029(2) -0.0134(18) -0.0107(19) -0.018(2)
C42 0.038(2) 0.045(2) 0.033(2) -0.0129(17) -0.0101(17) -0.0124(18)
C43 0.030(2) 0.038(2) 0.043(2) -0.0199(17) -0.0126(17) -0.0067(18)
C44 0.0273(19) 0.041(2) 0.040(2) -0.0162(18) -0.0086(17) -0.0030(17)
K1 0.0286(4) 0.0427(5) 0.0309(5) -0.0128(4) -0.0007(3) -0.0118(4)
O3 0.0445(15) 0.0512(17) 0.0344(17) -0.0147(12) -0.0083(12) -0.0053(13)
O4 0.0320(14) 0.0505(16) 0.0385(17) -0.0192(12) -0.0114(12) -0.0051(12)
O5 0.0414(15) 0.0492(16) 0.0376(18) -0.0121(12) 0.0014(12) -0.0218(13)
O6 0.0338(14) 0.0525(16) 0.0372(17) -0.0174(12) 0.0052(11) -0.0164(12)
O7 0.0329(14) 0.0517(16) 0.0451(18) -0.0162(13) -0.0101(12) -0.0110(13)
O8 0.0267(13) 0.0586(17) 0.053(2) -0.0263(14) 0.0056(12) -0.0173(12)
N7 0.0418(18) 0.0452(19) 0.037(2) -0.0179(15) -0.0035(15) -0.0112(16)
N8 0.0356(17) 0.0430(19) 0.040(2) -0.0171(15) 0.0015(14) -0.0166(15)
C45 0.054(3) 0.052(3) 0.040(3) -0.022(2) 0.000(2) -0.009(2)
C46 0.047(2) 0.044(2) 0.052(3) -0.020(2) -0.007(2) -0.005(2)
C47 0.032(2) 0.051(3) 0.042(3) -0.0124(19) -0.0100(18) 0.0029(18)
C48 0.033(2) 0.062(3) 0.038(3) -0.016(2) -0.0099(18) -0.005(2)
C49 0.050(2) 0.060(3) 0.039(3) -0.020(2) -0.0081(19) -0.024(2)
C50 0.049(2) 0.058(3) 0.039(3) -0.027(2) 0.0027(19) -0.020(2)
C51 0.050(2) 0.050(3) 0.059(3) -0.024(2) 0.001(2) -0.026(2)
C52 0.048(2) 0.048(3) 0.051(3) -0.014(2) 0.002(2) -0.023(2)
C53 0.037(2) 0.054(3) 0.037(3) -0.0057(19) 0.0006(17) -0.0258(19)
C54 0.031(2) 0.070(3) 0.039(3) -0.013(2) 0.0034(17) -0.022(2)
C55 0.046(2) 0.065(3) 0.032(3) -0.021(2) 0.0075(18) -0.015(2)
C56 0.059(3) 0.060(3) 0.031(3) -0.0219(19) -0.002(2) -0.017(2)
C57 0.053(3) 0.059(3) 0.051(3) -0.027(2) -0.005(2) -0.025(2)
C58 0.045(2) 0.066(3) 0.044(3) -0.021(2) -0.010(2) -0.022(2)
C59 0.029(2) 0.059(3) 0.057(3) -0.011(2) -0.0117(19) -0.018(2)
C60 0.024(2) 0.059(3) 0.068(3) -0.022(2) -0.0003(19) -0.0114(19)
C61 0.035(2) 0.059(3) 0.052(3) -0.025(2) 0.0058(19) -0.009(2)
C62 0.044(2) 0.047(2) 0.055(3) -0.025(2) 0.003(2) -0.012(2)

loop_
_atom_type_symbol
_atom_type_description
_atom_type_scat_dispersion_real
_atom_type_scat_dispersion_imag
_atom_type_scat_source
C C 0.0033 0.0016 'International Tables Vol C Tables 4.2.6.8 and 6.1.1.4'
H H 0.0000 0.0000 'International Tables Vol C Tables 4.2.6.8 and 6.1.1.4'
B B 0.0013 0.0007 'International Tables Vol C Tables 4.2.6.8 and 6.1.1.4'
N N 0.0061 0.0033 'International Tables Vol C Tables 4.2.6.8 and 6.1.1.4'
O O 0.0106 0.0060 'International Tables Vol C Tables 4.2.6.8 and 6.1.1.4'
K K 0.2009 0.2494 'International Tables Vol C Tables 4.2.6.8 and 6.1.1.4'
Fe Fe 0.3463 0.8444 'International Tables Vol C Tables 4.2.6.8 and 6.1.1.4'

loop_
_geom_angle_atom_site_label_1
_geom_angle_atom_site_label_2
_geom_angle_atom_site_label_3
_geom_angle
C43 Fe1 C44 83.69(15)
C43 Fe1 C13 92.75(14)
C44 Fe1 C13 160.10(16)
C43 Fe1 C1 104.55(16)
C44 Fe1 C1 110.82(16)
C13 Fe1 C1 89.04(13)
C43 Fe1 C25 169.12(16)
C44 Fe1 C25 92.97(14)
C13 Fe1 C25 86.88(13)
C1 Fe1 C25 86.32(13)
C1 N1 C2 110.9(3)
C1 N1 B1 116.5(3)
C2 N1 B1 132.1(3)
C1 N2 C3 111.8(3)
C1 N2 C4 124.7(3)
C3 N2 C4 123.6(3)
C13 N3 C14 110.8(3)
C13 N3 B1 120.5(3)
C14 N3 B1 128.3(3)
C13 N4 C15 111.3(3)
C13 N4 C16 129.1(3)
C15 N4 C16 119.1(3)
C26 N5 C25 110.8(3)
C26 N5 B1 130.6(3)
C25 N5 B1 117.9(3)
C27 N6 C25 110.8(3)
C27 N6 C28 119.7(3)
C25 N6 C28 129.5(3)
N5 B1 N3 106.5(3)
N5 B1 N1 104.1(3)
N3 B1 N1 106.5(2)
N5 B1 C37 115.4(3)
N3 B1 C37 108.3(3)
N1 B1 C37 115.3(3)
N1 C1 N2 103.0(3)
N1 C1 Fe1 123.3(2)
N2 C1 Fe1 133.7(2)
C3 C2 N1 108.4(3)
C3 C2 H2 125.8
N1 C2 H2 125.8
C2 C3 N2 106.0(3)
C2 C3 H3 127.0
N2 C3 H3 127.0
C9 C4 C5 121.9(3)
C9 C4 N2 119.1(3)
C5 C4 N2 119.0(3)
C6 C5 C4 117.3(3)
C6 C5 C10 121.5(3)
C4 C5 C10 121.1(3)
C7 C6 C5 122.9(4)
C7 C6 H6 118.6
C5 C6 H6 118.6
C6 C7 C8 117.8(3)
C6 C7 C11 121.3(4)
C8 C7 C11 120.8(4)
C7 C8 C9 122.2(4)
C7 C8 H8 118.9
C9 C8 H8 118.9
C4 C9 C8 117.8(3)
C4 C9 C12 120.6(3)
C8 C9 C12 121.6(3)
C5 C10 H10A 109.5
C5 C10 H10B 109.5
H10A C10 H10B 109.5
C5 C10 H10C 109.5
H10A C10 H10C 109.5
H10B C10 H10C 109.5
C7 C11 H11A 109.5
C7 C11 H11B 109.5
H11A C11 H11B 109.5
C7 C11 H11C 109.5
H11A C11 H11C 109.5
H11B C11 H11C 109.5
C9 C12 H12A 109.5
C9 C12 H12B 109.5
H12A C12 H12B 109.5
C9 C12 H12C 109.5
H12A C12 H12C 109.5
H12B C12 H12C 109.5
N3 C13 N4 103.0(3)
N3 C13 Fe1 120.0(2)
N4 C13 Fe1 136.5(2)
C15 C14 N3 108.2(3)
C15 C14 H14 125.9
N3 C14 H14 125.9
C14 C15 N4 106.7(3)
C14 C15 H15 126.7
N4 C15 H15 126.7
C17 C16 C21 121.7(3)
C17 C16 N4 120.3(3)
C21 C16 N4 117.7(3)
C16 C17 C18 118.2(3)
C16 C17 C22 121.0(3)
C18 C17 C22 120.8(4)
C19 C18 C17 121.9(4)
C19 C18 H18 119.0
C17 C18 H18 119.0
C20 C19 C18 117.6(3)
C20 C19 C23 121.7(4)
C18 C19 C23 120.7(4)
C19 C20 C21 122.9(4)
C19 C20 H20 118.6
C21 C20 H20 118.6
C20 C21 C16 117.7(4)
C20 C21 C24 120.9(3)
C16 C21 C24 121.4(3)
C17 C22 H22A 109.5
C17 C22 H22B 109.5
H22A C22 H22B 109.5
C17 C22 H22C 109.5
H22A C22 H22C 109.5
H22B C22 H22C 109.5
C19 C23 H23A 109.5
C19 C23 H23B 109.5
H23A C23 H23B 109.5
C19 C23 H23C 109.5
H23A C23 H23C 109.5
H23B C23 H23C 109.5
C21 C24 H24A 109.5
C21 C24 H24B 109.5
H24A C24 H24B 109.5
C21 C24 H24C 109.5
H24A C24 H24C 109.5
H24B C24 H24C 109.5
N5 C25 N6 102.6(3)
N5 C25 Fe1 121.9(2)
N6 C25 Fe1 134.3(2)
C27 C26 N5 108.6(3)
C27 C26 H26 125.7
N5 C26 H26 125.7
C26 C27 N6 107.0(3)
C26 C27 H27 126.5
N6 C27 H27 126.5
C33 C28 C29 121.3(3)
C33 C28 N6 120.3(3)
C29 C28 N6 118.0(3)
C30 C29 C28 117.7(3)
C30 C29 C34 120.4(4)
C28 C29 C34 121.9(3)
C31 C30 C29 122.3(4)
C31 C30 H30 118.9
C29 C30 H30 118.9
C32 C31 C30 118.1(4)
C32 C31 C35 120.6(4)
C30 C31 C35 121.3(4)
C31 C32 C33 122.6(4)
C31 C32 H32 118.7
C33 C32 H32 118.7
C28 C33 C32 117.8(3)
C28 C33 C36 122.0(3)
C32 C33 C36 120.2(3)
C29 C34 H34A 109.5
C29 C34 H34B 109.5
H34A C34 H34B 109.5
C29 C34 H34C 109.5
H34A C34 H34C 109.5
H34B C34 H34C 109.5
C31 C35 H35A 109.5
C31 C35 H35B 109.5
H35A C35 H35B 109.5
C31 C35 H35C 109.5
H35A C35 H35C 109.5
H35B C35 H35C 109.5
C33 C36 H36A 109.5
C33 C36 H36B 109.5
H36A C36 H36B 109.5
C33 C36 H36C 109.5
H36A C36 H36C 109.5
H36B C36 H36C 109.5
C42 C37 C38 115.6(3)
C42 C37 B1 121.8(3)
C38 C37 B1 121.8(3)
C37 C38 C39 121.7(4)
C37 C38 H38 119.2
C39 C38 H38 119.2
C40 C39 C38 120.6(4)
C40 C39 H39 119.7
C38 C39 H39 119.7
C39 C40 C41 119.6(3)
C39 C40 H40 120.2
C41 C40 H40 120.2
C40 C41 C42 118.9(4)
C40 C41 H41 120.6
C42 C41 H41 120.6
C37 C42 C41 123.6(4)
C37 C42 H42 118.2
C41 C42 H42 118.2
O1 C43 Fe1 175.7(3)
O2 C44 Fe1 173.8(3)
O5 K1 O6 60.61(8)
O5 K1 O4 93.01(8)
O6 K1 O4 130.10(7)
O5 K1 O8 98.21(8)
O6 K1 O8 122.55(8)
O4 K1 O8 101.27(8)
O5 K1 O3 116.18(8)
O6 K1 O3 92.79(8)
O4 K1 O3 59.85(7)
O8 K1 O3 140.27(8)
O5 K1 O7 137.02(8)
O6 K1 O7 98.55(8)
O4 K1 O7 125.51(8)
O8 K1 O7 59.67(7)
O3 K1 O7 100.92(7)
O5 K1 N8 60.08(8)
O6 K1 N8 120.11(8)
O4 K1 N8 60.70(8)
O8 K1 N8 60.12(8)
O3 K1 N8 120.03(8)
O7 K1 N8 119.19(8)
O5 K1 N7 120.62(9)
O6 K1 N7 60.48(8)
O4 K1 N7 119.68(8)
O8 K1 N7 118.90(8)
O3 K1 N7 60.49(8)
O7 K1 N7 59.80(8)
N8 K1 N7 179.00(8)
C46 O3 C47 112.2(3)
C46 O3 K1 114.5(2)
C47 O3 K1 115.6(2)
C49 O4 C48 111.5(3)
C49 O4 K1 118.7(2)
C48 O4 K1 113.8(2)
C52 O5 C53 111.3(3)
C52 O5 K1 117.4(2)
C53 O5 K1 116.2(2)
C55 O6 C54 111.4(3)
C55 O6 K1 118.6(2)
C54 O6 K1 112.5(2)
C58 O7 C59 111.5(3)
C58 O7 K1 118.0(2)
C59 O7 K1 112.8(2)
C61 O8 C60 111.1(3)
C61 O8 K1 117.1(2)
C60 O8 K1 116.5(2)
C56 N7 C45 110.0(3)
C56 N7 C57 111.0(3)
C45 N7 C57 109.3(3)
C56 N7 K1 108.2(2)
C45 N7 K1 109.0(2)
C57 N7 K1 109.4(2)
C62 N8 C50 110.0(3)
C62 N8 C51 109.4(3)
C50 N8 C51 111.1(3)
C62 N8 K1 109.6(2)
C50 N8 K1 107.0(2)
C51 N8 K1 109.8(2)
N7 C45 C46 113.7(3)
N7 C45 H45A 108.8
C46 C45 H45A 108.8
N7 C45 H45B 108.8
C46 C45 H45B 108.8
H45A C45 H45B 107.7
O3 C46 C45 108.5(3)
O3 C46 H46A 110.0
C45 C46 H46A 110.0
O3 C46 H46B 110.0
C45 C46 H46B 110.0
H46A C46 H46B 108.4
O3 C47 C48 109.6(3)
O3 C47 H47A 109.7
C48 C47 H47A 109.7
O3 C47 H47B 109.7
C48 C47 H47B 109.7
H47A C47 H47B 108.2
O4 C48 C47 109.3(3)
O4 C48 H48A 109.8
C47 C48 H48A 109.8
O4 C48 H48B 109.8
C47 C48 H48B 109.8
H48A C48 H48B 108.3
O4 C49 C50 109.2(3)
O4 C49 H49A 109.8
C50 C49 H49A 109.8
O4 C49 H49B 109.8
C50 C49 H49B 109.8
H49A C49 H49B 108.3
N8 C50 C49 114.5(3)
N8 C50 H50A 108.6
C49 C50 H50A 108.6
N8 C50 H50B 108.6
C49 C50 H50B 108.6
H50A C50 H50B 107.6
N8 C51 C52 113.2(3)
N8 C51 H51A 108.9
C52 C51 H51A 108.9
N8 C51 H51B 108.9
C52 C51 H51B 108.9
H51A C51 H51B 107.7
O5 C52 C51 108.7(3)
O5 C52 H52A 109.9
C51 C52 H52A 109.9
O5 C52 H52B 109.9
C51 C52 H52B 109.9
H52A C52 H52B 108.3
O5 C53 C54 109.0(3)
O5 C53 H53A 109.9
C54 C53 H53A 109.9
O5 C53 H53B 109.9
C54 C53 H53B 109.9
H53A C53 H53B 108.3
O6 C54 C53 109.5(3)
O6 C54 H54A 109.8
C53 C54 H54A 109.8
O6 C54 H54B 109.8
C53 C54 H54B 109.8
H54A C54 H54B 108.2
O6 C55 C56 109.4(3)
O6 C55 H55A 109.8
C56 C55 H55A 109.8
O6 C55 H55B 109.8
C56 C55 H55B 109.8
H55A C55 H55B 108.2
N7 C56 C55 114.0(3)
N7 C56 H56A 108.8
C55 C56 H56A 108.8
N7 C56 H56B 108.8
C55 C56 H56B 108.8
H56A C56 H56B 107.6
N7 C57 C58 114.4(3)
N7 C57 H57A 108.7
C58 C57 H57A 108.7
N7 C57 H57B 108.7
C58 C57 H57B 108.7
H57A C57 H57B 107.6
O7 C58 C57 108.9(3)
O7 C58 H58A 109.9
C57 C58 H58A 109.9
O7 C58 H58B 109.9
C57 C58 H58B 109.9
H58A C58 H58B 108.3
O7 C59 C60 109.3(3)
O7 C59 H59A 109.8
C60 C59 H59A 109.8
O7 C59 H59B 109.8
C60 C59 H59B 109.8
H59A C59 H59B 108.3
O8 C60 C59 109.7(3)
O8 C60 H60A 109.7
C59 C60 H60A 109.7
O8 C60 H60B 109.7
C59 C60 H60B 109.7
H60A C60 H60B 108.2
O8 C61 C62 108.8(3)
O8 C61 H61A 109.9
C62 C61 H61A 109.9
O8 C61 H61B 109.9
C62 C61 H61B 109.9
H61A C61 H61B 108.3
N8 C62 C61 114.2(3)
N8 C62 H62A 108.7
C61 C62 H62A 108.7
N8 C62 H62B 108.7
C61 C62 H62B 108.7
H62A C62 H62B 107.6
C4S O1S C1S 102.5(8)
C2S C1S O1S 109.0(6)
C2S C1S H1S1 109.9
O1S C1S H1S1 109.9
C2S C1S H1S2 109.9
O1S C1S H1S2 109.9
H1S1 C1S H1S2 108.3
C1S C2S C3S 109.5(7)
C1S C2S H2S1 109.8
C3S C2S H2S1 109.8
C1S C2S H2S2 109.8
C3S C2S H2S2 109.8
H2S1 C2S H2S2 108.2
C4S C3S C2S 99.5(7)
C4S C3S H3S1 111.9
C2S C3S H3S1 111.9
C4S C3S H3S2 111.9
C2S C3S H3S2 111.9
H3S1 C3S H3S2 109.6
O1S C4S C3S 117.4(9)
O1S C4S H4S1 107.9
C3S C4S H4S1 107.9
O1S C4S H4S2 107.9
C3S C4S H4S2 107.9
H4S1 C4S H4S2 107.2
C1D O1D C4D 100(2)
O1D C1D C2D 104(2)
O1D C1D H1D1 111.0
C2D C1D H1D1 111.0
O1D C1D H1D2 111.0
C2D C1D H1D2 111.0
H1D1 C1D H1D2 109.0
C1D C2D C3D 102.9(16)
C1D C2D H2D1 111.2
C3D C2D H2D1 111.2
C1D C2D H2D2 111.2
C3D C2D H2D2 111.2
H2D1 C2D H2D2 109.1
C4D C3D C2D 103.5(16)
C4D C3D H3D1 111.1
C2D C3D H3D1 111.1
C4D C3D H3D2 111.1
C2D C3D H3D2 111.1
H3D1 C3D H3D2 109.0
O1D C4D C3D 104(2)
O1D C4D H4D1 111.0
C3D C4D H4D1 111.0
O1D C4D H4D2 111.0
C3D C4D H4D2 111.0
H4D1 C4D H4D2 109.0
C5S O2S C8S 102.5(8)
O2S C5S C6S 104.7(7)
O2S C5S H5S1 110.8
C6S C5S H5S1 110.8
O2S C5S H5S2 110.8
C6S C5S H5S2 110.8
H5S1 C5S H5S2 108.9
C5S C6S C7S 102.4(6)
C5S C6S H6S1 111.3
C7S C6S H6S1 111.3
C5S C6S H6S2 111.3
C7S C6S H6S2 111.3
H6S1 C6S H6S2 109.2
C8S C7S C6S 104.0(6)
C8S C7S H7S1 111.0
C6S C7S H7S1 111.0
C8S C7S H7S2 111.0
C6S C7S H7S2 111.0
H7S1 C7S H7S2 109.0
O2S C8S C7S 105.6(7)
O2S C8S H8S1 110.6
C7S C8S H8S1 110.6
O2S C8S H8S2 110.6
C7S C8S H8S2 110.6
H8S1 C8S H8S2 108.8
C5D O2D C8D 105.2(8)
O2D C5D C6D 110.0(7)
O2D C5D H5D1 109.7
C6D C5D H5D1 109.7
O2D C5D H5D2 109.7
C6D C5D H5D2 109.7
H5D1 C5D H5D2 108.2
C5D C6D C7D 100.6(6)
C5D C6D H6D1 111.6
C7D C6D H6D1 111.6
C5D C6D H6D2 111.6
C7D C6D H6D2 111.6
H6D1 C6D H6D2 109.4
C8D C7D C6D 100.1(6)
C8D C7D H7D1 111.8
C6D C7D H7D1 111.8
C8D C7D H7D2 111.8
C6D C7D H7D2 111.8
H7D1 C7D H7D2 109.5
O2D C8D C7D 104.8(8)
O2D C8D H8D1 110.8
C7D C8D H8D1 110.8
O2D C8D H8D2 110.8
C7D C8D H8D2 110.8
H8D1 C8D H8D2 108.9
C12S O3S C9S 104.6(9)
O3S C9S C10S 105.6(9)
O3S C9S H9S1 110.6
C10S C9S H9S1 110.6
O3S C9S H9S2 110.6
C10S C9S H9S2 110.6
H9S1 C9S H9S2 108.8
C11S C10S C9S 98.9(8)
C11S C10S H10D 112.0
C9S C10S H10D 112.0
C11S C10S H10E 112.0
C9S C10S H10E 112.0
H10D C10S H10E 109.7
C10S C11S C12S 101.6(8)
C10S C11S H11D 111.4
C12S C11S H11D 111.4
C10S C11S H11E 111.4
C12S C11S H11E 111.4
H11D C11S H11E 109.3
O3S C12S C11S 106.6(9)
O3S C12S H12D 110.4
C11S C12S H12D 110.4
O3S C12S H12E 110.4
C11S C12S H12E 110.4
H12D C12S H12E 108.6
C12D O3D C9D 98.6(10)
O3D C9D C10D 107.4(8)
O3D C9D H9D1 110.2
C10D C9D H9D1 110.2
O3D C9D H9D2 110.2
C10D C9D H9D2 110.2
H9D1 C9D H9D2 108.5
C11D C10D C9D 103.8(7)
C11D C10D H10F 111.0
C9D C10D H10F 111.0
C11D C10D H10G 111.0
C9D C10D H10G 111.0
H10F C10D H10G 109.0
C10D C11D C12D 103.7(8)
C10D C11D H11F 111.0
C12D C11D H11F 111.0
C10D C11D H11G 111.0
C12D C11D H11G 111.0
H11F C11D H11G 109.0
O3D C12D C11D 103.4(9)
O3D C12D H12F 111.1
C11D C12D H12F 111.1
O3D C12D H12G 111.1
C11D C12D H12G 111.1
H12F C12D H12G 109.1
C9E O3E C12E 102.3(11)
O3E C9E C10E 101.9(9)
O3E C9E H9E1 111.4
C10E C9E H9E1 111.4
O3E C9E H9E2 111.4
C10E C9E H9E2 111.4
H9E1 C9E H9E2 109.3
C11E C10E C9E 104.0(8)
C11E C10E H10H 111.0
C9E C10E H10H 111.0
C11E C10E H10I 111.0
C9E C10E H10I 111.0
H10H C10E H10I 109.0
C10E C11E C12E 106.8(7)
C10E C11E H11H 110.4
C12E C11E H11H 110.4
C10E C11E H11I 110.4
C12E C11E H11I 110.4
H11H C11E H11I 108.6
O3E C12E C11E 103.8(9)
O3E C12E H12H 111.0
C11E C12E H12H 111.0
O3E C12E H12I 111.0
C11E C12E H12I 111.0
H12H C12E H12I 109.0

loop_
_geom_bond_atom_site_label_1
_geom_bond_atom_site_label_2
_geom_bond_distance
Fe1 C43 1.739(4)
Fe1 C44 1.752(4)
Fe1 C13 1.944(3)
Fe1 C1 1.954(3)
Fe1 C25 1.966(3)
O1 C43 1.176(4)
O2 C44 1.180(4)
N1 C1 1.376(4)
N1 C2 1.378(4)
N1 B1 1.580(4)
N2 C1 1.381(4)
N2 C3 1.387(4)
N2 C4 1.440(4)
N3 C13 1.384(4)
N3 C14 1.386(4)
N3 B1 1.545(5)
N4 C13 1.386(4)
N4 C15 1.393(4)
N4 C16 1.436(4)
N5 C26 1.379(4)
N5 C25 1.383(4)
N5 B1 1.540(5)
N6 C27 1.389(4)
N6 C25 1.397(4)
N6 C28 1.435(4)
B1 C37 1.623(5)
C2 C3 1.340(5)
C2 H2 0.9500
C3 H3 0.9500
C4 C9 1.387(5)
C4 C5 1.393(5)
C5 C6 1.391(5)
C5 C10 1.496(5)
C6 C7 1.372(6)
C6 H6 0.9500
C7 C8 1.384(5)
C7 C11 1.516(5)
C8 C9 1.390(5)
C8 H8 0.9500
C9 C12 1.506(5)
C10 H10A 0.9800
C10 H10B 0.9800
C10 H10C 0.9800
C11 H11A 0.9800
C11 H11B 0.9800
C11 H11C 0.9800
C12 H12A 0.9800
C12 H12B 0.9800
C12 H12C 0.9800
C14 C15 1.337(5)
C14 H14 0.9500
C15 H15 0.9500
C16 C17 1.384(5)
C16 C21 1.395(5)
C17 C18 1.397(5)
C17 C22 1.505(5)
C18 C19 1.386(5)
C18 H18 0.9500
C19 C20 1.380(6)
C19 C23 1.515(5)
C20 C21 1.385(5)
C20 H20 0.9500
C21 C24 1.500(5)
C22 H22A 0.9800
C22 H22B 0.9800
C22 H22C 0.9800
C23 H23A 0.9800
C23 H23B 0.9800
C23 H23C 0.9800
C24 H24A 0.9800
C24 H24B 0.9800
C24 H24C 0.9800
C26 C27 1.323(5)
C26 H26 0.9500
C27 H27 0.9500
C28 C33 1.393(5)
C28 C29 1.400(5)
C29 C30 1.395(5)
C29 C34 1.496(5)
C30 C31 1.385(6)
C30 H30 0.9500
C31 C32 1.368(5)
C31 C35 1.517(6)
C32 C33 1.396(5)
C32 H32 0.9500
C33 C36 1.502(5)
C34 H34A 0.9800
C34 H34B 0.9800
C34 H34C 0.9800
C35 H35A 0.9800
C35 H35B 0.9800
C35 H35C 0.9800
C36 H36A 0.9800
C36 H36B 0.9800
C36 H36C 0.9800
C37 C42 1.378(5)
C37 C38 1.400(5)
C38 C39 1.403(5)
C38 H38 0.9500
C39 C40 1.359(6)
C39 H39 0.9500
C40 C41 1.385(6)
C40 H40 0.9500
C41 C42 1.397(5)
C41 H41 0.9500
C42 H42 0.9500
K1 O5 2.794(2)
K1 O6 2.810(3)
K1 O4 2.818(2)
K1 O8 2.819(2)
K1 O3 2.834(3)
K1 O7 2.877(2)
K1 N8 3.013(3)
K1 N7 3.019(3)
O3 C46 1.420(4)
O3 C47 1.430(4)
O4 C49 1.417(4)
O4 C48 1.421(4)
O5 C52 1.420(5)
O5 C53 1.429(5)
O6 C55 1.416(5)
O6 C54 1.429(4)
O7 C58 1.418(5)
O7 C59 1.432(4)
O8 C61 1.420(5)
O8 C60 1.432(4)
N7 C56 1.468(5)
N7 C45 1.475(5)
N7 C57 1.480(5)
N8 C62 1.461(5)
N8 C50 1.476(5)
N8 C51 1.478(5)
C45 C46 1.506(6)
C45 H45A 0.9900
C45 H45B 0.9900
C46 H46A 0.9900
C46 H46B 0.9900
C47 C48 1.480(5)
C47 H47A 0.9900
C47 H47B 0.9900
C48 H48A 0.9900
C48 H48B 0.9900
C49 C50 1.496(5)
C49 H49A 0.9900
C49 H49B 0.9900
C50 H50A 0.9900
C50 H50B 0.9900
C51 C52 1.500(6)
C51 H51A 0.9900
C51 H51B 0.9900
C52 H52A 0.9900
C52 H52B 0.9900
C53 C54 1.489(6)
C53 H53A 0.9900
C53 H53B 0.9900
C54 H54A 0.9900
C54 H54B 0.9900
C55 C56 1.507(5)
C55 H55A 0.9900
C55 H55B 0.9900
C56 H56A 0.9900
C56 H56B 0.9900
C57 C58 1.501(5)
C57 H57A 0.9900
C57 H57B 0.9900
C58 H58A 0.9900
C58 H58B 0.9900
C59 C60 1.479(6)
C59 H59A 0.9900
C59 H59B 0.9900
C60 H60A 0.9900
C60 H60B 0.9900
C61 C62 1.502(5)
C61 H61A 0.9900
C61 H61B 0.9900
C62 H62A 0.9900
C62 H62B 0.9900
O1S C4S 1.343(9)
O1S C1S 1.462(9)
C1S C2S 1.380(8)
C1S H1S1 0.9900
C1S H1S2 0.9900
C2S C3S 1.490(12)
C2S H2S1 0.9900
C2S H2S2 0.9900
C3S C4S 1.423(10)
C3S H3S1 0.9900
C3S H3S2 0.9900
C4S H4S1 0.9900
C4S H4S2 0.9900
O1D C1D 1.389(18)
O1D C4D 1.414(18)
C1D C2D 1.417(18)
C1D H1D1 0.9900
C1D H1D2 0.9900
C2D C3D 1.50(2)
C2D H2D1 0.9900
C2D H2D2 0.9900
C3D C4D 1.421(18)
C3D H3D1 0.9900
C3D H3D2 0.9900
C4D H4D1 0.9900
C4D H4D2 0.9900
O2S C5S 1.423(8)
O2S C8S 1.452(8)
C5S C6S 1.495(9)
C5S H5S1 0.9900
C5S H5S2 0.9900
C6S C7S 1.556(10)
C6S H6S1 0.9900
C6S H6S2 0.9900
C7S C8S 1.486(8)
C7S H7S1 0.9900
C7S H7S2 0.9900
C8S H8S1 0.9900
C8S H8S2 0.9900
O2D C5D 1.428(8)
O2D C8D 1.457(8)
C5D C6D 1.501(8)
C5D H5D1 0.9900
C5D H5D2 0.9900
C6D C7D 1.539(11)
C6D H6D1 0.9900
C6D H6D2 0.9900
C7D C8D 1.495(8)
C7D H7D1 0.9900
C7D H7D2 0.9900
C8D H8D1 0.9900
C8D H8D2 0.9900
O3S C12S 1.435(11)
O3S C9S 1.460(11)
C9S C10S 1.586(13)
C9S H9S1 0.9900
C9S H9S2 0.9900
C10S C11S 1.391(17)
C10S H10D 0.9900
C10S H10E 0.9900
C11S C12S 1.576(13)
C11S H11D 0.9900
C11S H11E 0.9900
C12S H12D 0.9900
C12S H12E 0.9900
O3D C12D 1.450(11)
O3D C9D 1.451(11)
C9D C10D 1.578(13)
C9D H9D1 0.9900
C9D H9D2 0.9900
C10D C11D 1.413(17)
C10D H10F 0.9900
C10D H10G 0.9900
C11D C12D 1.572(13)
C11D H11F 0.9900
C11D H11G 0.9900
C12D H12F 0.9900
C12D H12G 0.9900
O3E C9E 1.449(11)
O3E C12E 1.454(11)
C9E C10E 1.568(13)
C9E H9E1 0.9900
C9E H9E2 0.9900
C10E C11E 1.395(18)
C10E H10H 0.9900
C10E H10I 0.9900
C11E C12E 1.573(13)
C11E H11H 0.9900
C11E H11I 0.9900
C12E H12H 0.9900
C12E H12I 0.9900

loop_
_geom_hbond_atom_site_label_D
_geom_hbond_atom_site_label_H
_geom_hbond_atom_site_label_A
_geom_hbond_distance_DH
_geom_hbond_distance_HA
_geom_hbond_distance_DA
_geom_hbond_angle_DHA
_geom_hbond_site_symmetry_A
C51 H51A O2S 0.99 2.56 3.408(10) 143.5 2_656
C51 H51A O2D 0.99 2.64 3.558(11) 153.7 2_656
C59 H59B O1 0.99 2.48 3.330(5) 143.2 2_656
C3S H3S2 O2S 0.99 2.58 3.333(17) 132.5 .
C4D H4D2 O2D 0.99 2.94 3.58(7) 123.3 .
C8D H8D1 O1D 0.99 2.61 3.38(3) 134.2 .
C11E H11I O2 0.99 2.42 3.38(2) 163.6 .

loop_
_geom_torsion_atom_site_label_1
_geom_torsion_atom_site_label_2
_geom_torsion_atom_site_label_3
_geom_torsion_atom_site_label_4
_geom_torsion
C26 N5 B1 N3 -140.1(3)
C25 N5 B1 N3 51.0(3)
C26 N5 B1 N1 107.6(3)
C25 N5 B1 N1 -61.3(3)
C26 N5 B1 C37 -19.9(5)
C25 N5 B1 C37 171.2(3)
C13 N3 B1 N5 -55.5(4)
C14 N3 B1 N5 132.3(3)
C13 N3 B1 N1 55.2(4)
C14 N3 B1 N1 -117.1(3)
C13 N3 B1 C37 179.8(3)
C14 N3 B1 C37 7.6(4)
C1 N1 B1 N5 57.0(3)
C2 N1 B1 N5 -114.0(4)
C1 N1 B1 N3 -55.3(3)
C2 N1 B1 N3 133.7(3)
C1 N1 B1 C37 -175.5(3)
C2 N1 B1 C37 13.5(5)
C2 N1 C1 N2 -2.1(3)
B1 N1 C1 N2 -175.0(2)
C2 N1 C1 Fe1 174.7(2)
B1 N1 C1 Fe1 1.9(4)
C3 N2 C1 N1 1.3(4)
C4 N2 C1 N1 -179.3(3)
C3 N2 C1 Fe1 -175.1(3)
C4 N2 C1 Fe1 4.3(5)
C43 Fe1 C1 N1 134.4(3)
C44 Fe1 C1 N1 -136.9(3)
C13 Fe1 C1 N1 41.8(3)
C25 Fe1 C1 N1 -45.1(3)
C43 Fe1 C1 N2 -49.8(3)
C44 Fe1 C1 N2 38.9(4)
C13 Fe1 C1 N2 -142.4(3)
C25 Fe1 C1 N2 130.7(3)
C1 N1 C2 C3 2.2(4)
B1 N1 C2 C3 173.6(3)
N1 C2 C3 N2 -1.3(4)
C1 N2 C3 C2 0.0(4)
C4 N2 C3 C2 -179.5(3)
C1 N2 C4 C9 -88.4(4)
C3 N2 C4 C9 90.9(4)
C1 N2 C4 C5 94.3(4)
C3 N2 C4 C5 -86.3(4)
C9 C4 C5 C6 1.1(5)
N2 C4 C5 C6 178.2(3)
C9 C4 C5 C10 179.8(4)
N2 C4 C5 C10 -3.0(5)
C4 C5 C6 C7 -0.2(6)
C10 C5 C6 C7 -179.0(4)
C5 C6 C7 C8 -0.1(6)
C5 C6 C7 C11 -179.6(4)
C6 C7 C8 C9 -0.4(6)
C11 C7 C8 C9 179.1(4)
C5 C4 C9 C8 -1.5(6)
N2 C4 C9 C8 -178.7(3)
C5 C4 C9 C12 177.8(4)
N2 C4 C9 C12 0.6(5)
C7 C8 C9 C4 1.1(6)
C7 C8 C9 C12 -178.1(4)
C14 N3 C13 N4 0.1(3)
B1 N3 C13 N4 -173.4(3)
C14 N3 C13 Fe1 173.6(2)
B1 N3 C13 Fe1 0.1(4)
C15 N4 C13 N3 0.0(4)
C16 N4 C13 N3 172.3(3)
C15 N4 C13 Fe1 -171.9(3)
C16 N4 C13 Fe1 0.4(6)
C43 Fe1 C13 N3 -146.9(3)
C44 Fe1 C13 N3 134.1(4)
C1 Fe1 C13 N3 -42.3(3)
C25 Fe1 C13 N3 44.0(3)
C43 Fe1 C13 N4 23.9(4)
C44 Fe1 C13 N4 -55.1(6)
C1 Fe1 C13 N4 128.4(3)
C25 Fe1 C13 N4 -145.2(3)
C13 N3 C14 C15 -0.1(4)
B1 N3 C14 C15 172.8(3)
N3 C14 C15 N4 0.0(4)
C13 N4 C15 C14 0.0(4)
C16 N4 C15 C14 -173.2(3)
C13 N4 C16 C17 91.3(4)
C15 N4 C16 C17 -96.9(4)
C13 N4 C16 C21 -95.0(4)
C15 N4 C16 C21 76.8(4)
C21 C16 C17 C18 -0.2(5)
N4 C16 C17 C18 173.2(3)
C21 C16 C17 C22 -178.6(3)
N4 C16 C17 C22 -5.2(5)
C16 C17 C18 C19 -0.5(5)
C22 C17 C18 C19 177.8(3)
C17 C18 C19 C20 1.6(5)
C17 C18 C19 C23 -178.1(3)
C18 C19 C20 C21 -2.1(5)
C23 C19 C20 C21 177.6(3)
C19 C20 C21 C16 1.4(5)
C19 C20 C21 C24 -177.7(4)
C17 C16 C21 C20 -0.2(5)
N4 C16 C21 C20 -173.7(3)
C17 C16 C21 C24 178.9(3)
N4 C16 C21 C24 5.4(5)
C26 N5 C25 N6 4.3(3)
B1 N5 C25 N6 175.3(3)
C26 N5 C25 Fe1 -165.1(2)
B1 N5 C25 Fe1 5.9(4)
C27 N6 C25 N5 -3.7(3)
C28 N6 C25 N5 173.7(3)
C27 N6 C25 Fe1 163.6(3)
C28 N6 C25 Fe1 -19.0(5)
C43 Fe1 C25 N5 -136.5(7)
C44 Fe1 C25 N5 151.7(3)
C13 Fe1 C25 N5 -48.2(3)
C1 Fe1 C25 N5 41.1(3)
C43 Fe1 C25 N6 58.2(9)
C44 Fe1 C25 N6 -13.6(4)
C13 Fe1 C25 N6 146.5(3)
C1 Fe1 C25 N6 -124.3(3)
C25 N5 C26 C27 -3.4(4)
B1 N5 C26 C27 -172.9(3)
N5 C26 C27 N6 0.9(4)
C25 N6 C27 C26 1.8(4)
C28 N6 C27 C26 -175.9(3)
C27 N6 C28 C33 112.1(4)
C25 N6 C28 C33 -65.1(5)
C27 N6 C28 C29 -61.3(4)
C25 N6 C28 C29 121.5(4)
C33 C28 C29 C30 -3.7(5)
N6 C28 C29 C30 169.6(3)
C33 C28 C29 C34 174.5(3)
N6 C28 C29 C34 -12.2(5)
C28 C29 C30 C31 1.4(5)
C34 C29 C30 C31 -176.9(3)
C29 C30 C31 C32 2.0(5)
C29 C30 C31 C35 -179.0(3)
C30 C31 C32 C33 -3.3(5)
C35 C31 C32 C33 177.8(3)
C29 C28 C33 C32 2.6(5)
N6 C28 C33 C32 -170.5(3)
C29 C28 C33 C36 -175.5(3)
N6 C28 C33 C36 11.4(5)
C31 C32 C33 C28 1.0(5)
C31 C32 C33 C36 179.1(3)
N5 B1 C37 C42 157.2(3)
N3 B1 C37 C42 -83.5(4)
N1 B1 C37 C42 35.7(4)
N5 B1 C37 C38 -33.3(4)
N3 B1 C37 C38 86.0(4)
N1 B1 C37 C38 -154.8(3)
C42 C37 C38 C39 -2.3(5)
B1 C37 C38 C39 -172.4(3)
C37 C38 C39 C40 1.1(6)
C38 C39 C40 C41 0.3(6)
C39 C40 C41 C42 -0.4(6)
C38 C37 C42 C41 2.2(5)
B1 C37 C42 C41 172.3(3)
C40 C41 C42 C37 -0.9(6)
C44 Fe1 C43 O1 -39(4)
C13 Fe1 C43 O1 161(4)
C1 Fe1 C43 O1 71(4)
C25 Fe1 C43 O1 -111(4)
C43 Fe1 C44 O2 22(3)
C13 Fe1 C44 O2 103(3)
C1 Fe1 C44 O2 -81(3)
C25 Fe1 C44 O2 -168(3)
O5 K1 O3 C46 138.1(2)
O6 K1 O3 C46 79.6(3)
O4 K1 O3 C46 -144.5(3)
O8 K1 O3 C46 -74.7(3)
O7 K1 O3 C46 -19.6(3)
N8 K1 O3 C46 -152.9(2)
N7 K1 O3 C46 26.1(2)
O5 K1 O3 C47 -89.2(2)
O6 K1 O3 C47 -147.6(2)
O4 K1 O3 C47 -11.7(2)
O8 K1 O3 C47 58.1(3)
O7 K1 O3 C47 113.1(2)
N8 K1 O3 C47 -20.1(3)
N7 K1 O3 C47 158.9(3)
O5 K1 O4 C49 -37.5(2)
O6 K1 O4 C49 -90.7(3)
O8 K1 O4 C49 61.5(2)
O3 K1 O4 C49 -156.2(3)
O7 K1 O4 C49 122.2(2)
N8 K1 O4 C49 15.5(2)
N7 K1 O4 C49 -165.6(2)
O5 K1 O4 C48 96.8(2)
O6 K1 O4 C48 43.5(3)
O8 K1 O4 C48 -164.2(2)
O3 K1 O4 C48 -21.9(2)
O7 K1 O4 C48 -103.6(2)
N8 K1 O4 C48 149.8(2)
N7 K1 O4 C48 -31.3(2)
O6 K1 O5 C52 -147.1(3)
O4 K1 O5 C52 77.6(3)
O8 K1 O5 C52 -24.2(3)
O3 K1 O5 C52 135.3(2)
O7 K1 O5 C52 -77.8(3)
N8 K1 O5 C52 24.2(2)
N7 K1 O5 C52 -155.0(2)
O6 K1 O5 C53 -11.8(2)
O4 K1 O5 C53 -147.0(2)
O8 K1 O5 C53 111.1(2)
O3 K1 O5 C53 -89.4(2)
O7 K1 O5 C53 57.5(3)
N8 K1 O5 C53 159.5(2)
N7 K1 O5 C53 -19.7(2)
O5 K1 O6 C55 -154.5(3)
O4 K1 O6 C55 -87.8(2)
O8 K1 O6 C55 125.0(2)
O3 K1 O6 C55 -35.8(2)
O7 K1 O6 C55 65.7(2)
N8 K1 O6 C55 -163.2(2)
N7 K1 O6 C55 17.7(2)
O5 K1 O6 C54 -22.0(2)
O4 K1 O6 C54 44.7(2)
O8 K1 O6 C54 -102.5(2)
O3 K1 O6 C54 96.7(2)
O7 K1 O6 C54 -161.8(2)
N8 K1 O6 C54 -30.7(2)
N7 K1 O6 C54 150.2(2)
O5 K1 O7 C58 -85.3(3)
O6 K1 O7 C58 -29.8(3)
O4 K1 O7 C58 125.3(2)
O8 K1 O7 C58 -152.7(3)
O3 K1 O7 C58 64.7(3)
N8 K1 O7 C58 -161.5(2)
N7 K1 O7 C58 18.6(2)
O5 K1 O7 C59 47.1(3)
O6 K1 O7 C59 102.6(2)
O4 K1 O7 C59 -102.3(2)
O8 K1 O7 C59 -20.3(2)
O3 K1 O7 C59 -162.9(2)
N8 K1 O7 C59 -29.1(3)
N7 K1 O7 C59 151.0(3)
O5 K1 O8 C61 71.0(3)
O6 K1 O8 C61 131.2(2)
O4 K1 O8 C61 -23.8(3)
O3 K1 O8 C61 -79.6(3)
O7 K1 O8 C61 -148.5(3)
N8 K1 O8 C61 22.6(2)
N7 K1 O8 C61 -157.1(2)
O5 K1 O8 C60 -153.9(3)
O6 K1 O8 C60 -93.7(3)
O4 K1 O8 C60 111.3(3)
O3 K1 O8 C60 55.5(3)
O7 K1 O8 C60 -13.4(2)
N8 K1 O8 C60 157.7(3)
N7 K1 O8 C60 -22.1(3)
O5 K1 N7 C56 22.4(2)
O6 K1 N7 C56 14.5(2)
O4 K1 N7 C56 136.5(2)
O8 K1 N7 C56 -98.7(2)
O3 K1 N7 C56 127.1(2)
O7 K1 N7 C56 -107.3(2)
N8 K1 N7 C56 -111(5)
O5 K1 N7 C45 -97.1(2)
O6 K1 N7 C45 -105.1(2)
O4 K1 N7 C45 16.9(3)
O8 K1 N7 C45 141.8(2)
O3 K1 N7 C45 7.6(2)
O7 K1 N7 C45 133.1(3)
N8 K1 N7 C45 129(5)
O5 K1 N7 C57 143.4(2)
O6 K1 N7 C57 135.5(3)
O4 K1 N7 C57 -102.5(2)
O8 K1 N7 C57 22.3(3)
O3 K1 N7 C57 -111.9(3)
O7 K1 N7 C57 13.7(2)
N8 K1 N7 C57 10(5)
O5 K1 N8 C62 -111.3(2)
O6 K1 N8 C62 -102.5(2)
O4 K1 N8 C62 135.6(3)
O8 K1 N8 C62 10.1(2)
O3 K1 N8 C62 143.9(2)
O7 K1 N8 C62 18.9(3)
N7 K1 N8 C62 23(5)
O5 K1 N8 C50 129.4(2)
O6 K1 N8 C50 138.3(2)
O4 K1 N8 C50 16.4(2)
O8 K1 N8 C50 -109.2(2)
O3 K1 N8 C50 24.7(2)
O7 K1 N8 C50 -100.4(2)
N7 K1 N8 C50 -96(5)
O5 K1 N8 C51 8.9(2)
O6 K1 N8 C51 17.7(3)
O4 K1 N8 C51 -104.2(2)
O8 K1 N8 C51 130.2(3)
O3 K1 N8 C51 -95.9(2)
O7 K1 N8 C51 139.1(2)
N7 K1 N8 C51 143(5)
C56 N7 C45 C46 -158.2(3)
C57 N7 C45 C46 79.8(4)
K1 N7 C45 C46 -39.7(4)
C47 O3 C46 C45 167.9(3)
K1 O3 C46 C45 -57.7(3)
N7 C45 C46 O3 67.1(4)
C46 O3 C47 C48 176.8(3)
K1 O3 C47 C48 42.9(3)
C49 O4 C48 C47 -169.1(3)
K1 O4 C48 C47 53.4(4)
O3 C47 C48 O4 -64.4(4)
C48 O4 C49 C50 179.2(3)
K1 O4 C49 C50 -45.6(4)
C62 N8 C50 C49 -167.1(3)
C51 N8 C50 C49 71.7(4)
K1 N8 C50 C49 -48.1(3)
O4 C49 C50 N8 65.1(4)
C62 N8 C51 C52 80.5(4)
C50 N8 C51 C52 -157.9(3)
K1 N8 C51 C52 -39.8(4)
C53 O5 C52 C51 167.7(3)
K1 O5 C52 C51 -54.9(3)
N8 C51 C52 O5 63.8(4)
C52 O5 C53 C54 -179.2(3)
K1 O5 C53 C54 42.8(3)
C55 O6 C54 C53 -170.5(3)
K1 O6 C54 C53 53.5(3)
O5 C53 C54 O6 -64.7(4)
C54 O6 C55 C56 179.4(3)
K1 O6 C55 C56 -47.7(4)
C45 N7 C56 C55 73.6(4)
C57 N7 C56 C55 -165.4(3)
K1 N7 C56 C55 -45.4(4)
O6 C55 C56 N7 64.1(4)
C56 N7 C57 C58 74.0(4)
C45 N7 C57 C58 -164.5(3)
K1 N7 C57 C58 -45.2(4)
C59 O7 C58 C57 178.7(3)
K1 O7 C58 C57 -48.4(4)
N7 C57 C58 O7 64.2(4)
C58 O7 C59 C60 -172.9(3)
K1 O7 C59 C60 51.6(4)
C61 O8 C60 C59 -177.2(3)
K1 O8 C60 C59 45.1(4)
O7 C59 C60 O8 -64.9(4)
C60 O8 C61 C62 169.9(3)
K1 O8 C61 C62 -52.7(4)
C50 N8 C62 C61 76.1(4)
C51 N8 C62 C61 -161.6(4)
K1 N8 C62 C61 -41.3(4)
O8 C61 C62 N8 64.1(4)
C4S O1S C1S C2S 14.2(10)
O1S C1S C2S C3S -9.7(11)
C1S C2S C3S C4S 1.4(12)
C1S O1S C4S C3S -14.4(13)
C2S C3S C4S O1S 8.7(14)
C4D O1D C1D C2D -50(4)
O1D C1D C2D C3D 33(5)
C1D C2D C3D C4D -3(7)
C1D O1D C4D C3D 48(5)
C2D C3D C4D O1D -27(6)
C8S O2S C5S C6S 46.2(13)
O2S C5S C6S C7S -32.6(13)
C5S C6S C7S C8S 7.0(13)
C5S O2S C8S C7S -41.4(15)
C6S C7S C8S O2S 20.2(15)
C8D O2D C5D C6D -5.1(18)
O2D C5D C6D C7D -21.4(15)
C5D C6D C7D C8D 38.3(12)
C5D O2D C8D C7D 30.9(17)
C6D C7D C8D O2D -43.5(14)
C12S O3S C9S C10S -19.0(17)
O3S C9S C10S C11S 42.6(16)
C9S C10S C11S C12S -45.1(15)
C9S O3S C12S C11S -8.6(17)
C10S C11S C12S O3S 37.0(17)
C12D O3D C9D C10D 38.6(17)
O3D C9D C10D C11D -14(2)
C9D C10D C11D C12D -15(2)
C9D O3D C12D C11D -47.5(17)
C10D C11D C12D O3D 41(2)
C12E O3E C9E C10E -46.2(17)
O3E C9E C10E C11E 38(2)
C9E C10E C11E C12E -15(3)
C9E O3E C12E C11E 37.2(19)
C10E C11E C12E O3E -13(3)
